data_7007461
loop_
_publ_author_name
'Otero, Antonio'
'Fern\'andez-Baeza, Juan'
'Anti\~nolo, Antonio'
'Tejeda, Juan'
'Lara-S\'anchez, Agust\'in'
'S\'anchez-Barba, Luis'
'S\'anchez-Molina, Margarita'
'Franco, Sonia'
'L\'opez-Solera, Isabel'
'Rodr\'iguez, Ana M'

_publ_section_title
;
 Design of new heteroscorpionate ligands and their coordinative ability
 toward Group 4 transition metals; an efficient synthetic route to
 obtain enantiopure ligands.
;
_journal_issue 36
_journal_name_full 'Dalton transactions (Cambridge, England : 2003)'
_journal_page_first 4359
_journal_page_last 4370
_journal_paper_doi 10.1039/b605703a
_journal_year 2006
_chemical_formula_sum 'C19 H32 Li N5 O S Si'
_chemical_formula_weight 413.59
_chemical_name_systematic
;
?
;
_space_group_IT_number 33
_symmetry_cell_setting orthorhombic
_symmetry_space_group_name_Hall 'P 2c -2n'
_symmetry_space_group_name_H-M 'P n a 21'
_atom_sites_solution_hydrogens geom
_atom_sites_solution_primary direct
_atom_sites_solution_secondary difmap
_audit_creation_method SHELXL-97
_cell_angle_alpha 90.00
_cell_angle_beta 90.00
_cell_angle_gamma 90.00
_cell_formula_units_Z 4
_cell_length_a 19.185(2)
_cell_length_b 8.806(3)
_cell_length_c 14.696(2)
_cell_measurement_reflns_used 25
_cell_measurement_temperature 290(2)
_cell_measurement_theta_max 20
_cell_measurement_theta_min 2
_cell_volume 2482.8(9)
_computing_cell_refinement 'Nonius (control program)'
_computing_data_collection 'Nonius (control program)'
_computing_data_reduction 'XRAY80 (Stewart, 1976)'
_computing_structure_refinement 'SHELXL-97 (Sheldrick, 1997)'
_diffrn_ambient_temperature 290(2)
_diffrn_measured_fraction_theta_full 1.000
_diffrn_measured_fraction_theta_max 1.000
_diffrn_measurement_device_type 'four circle diffractometer Nonius-Mach3'
_diffrn_measurement_method '\w/2\q scans'
_diffrn_radiation_monochromator graphite
_diffrn_radiation_source 'fine-focus sealed tube'
_diffrn_radiation_type MoK\a
_diffrn_radiation_wavelength 0.71073
_diffrn_reflns_av_R_equivalents 0.0441
_diffrn_reflns_av_sigmaI/netI 0.1449
_diffrn_reflns_limit_h_max 25
_diffrn_reflns_limit_h_min -25
_diffrn_reflns_limit_k_max 11
_diffrn_reflns_limit_k_min -11
_diffrn_reflns_limit_l_max 19
_diffrn_reflns_limit_l_min -19
_diffrn_reflns_number 6226
_diffrn_reflns_theta_full 27.99
_diffrn_reflns_theta_max 27.99
_diffrn_reflns_theta_min 2.12
_diffrn_standards_interval_time 60
_diffrn_standards_number 2
_exptl_absorpt_coefficient_mu 0.195
_exptl_absorpt_correction_type none
_exptl_crystal_colour orange
_exptl_crystal_density_diffrn 1.106
_exptl_crystal_density_method 'not measured'
_exptl_crystal_description prism
_exptl_crystal_F_000 888
_exptl_crystal_size_max 0.4
_exptl_crystal_size_mid 0.2
_exptl_crystal_size_min 0.2
_refine_diff_density_max 0.208
_refine_diff_density_min -0.220
_refine_diff_density_rms 0.047
_refine_ls_abs_structure_details 'Flack H D (1983), Acta Cryst. A39, 876-881'
_refine_ls_abs_structure_Flack -0.13(19)
_refine_ls_extinction_method none
_refine_ls_goodness_of_fit_ref 1.016
_refine_ls_hydrogen_treatment constr
_refine_ls_matrix_type full
_refine_ls_number_parameters 257
_refine_ls_number_reflns 5992
_refine_ls_number_restraints 16
_refine_ls_restrained_S_all 1.019
_refine_ls_R_factor_all 0.2360
_refine_ls_R_factor_gt 0.0769
_refine_ls_shift/su_max 0.044
_refine_ls_shift/su_mean 0.003
_refine_ls_structure_factor_coef Fsqd
_refine_ls_weighting_details 'calc w=1/[\s^2^(Fo^2^)+(0.1046P)^2^+0.2502P] where P=(Fo^2^+2Fc^2^)/3'
_refine_ls_weighting_scheme calc
_refine_ls_wR_factor_gt 0.1852
_refine_ls_wR_factor_ref 0.2391
_reflns_number_gt 2460
_reflns_number_total 5992
_reflns_threshold_expression >2sigma(I)
_cod_data_source_file b605703a.txt
_cod_data_source_block 12
_cod_original_sg_symbol_H-M Pna21
_cod_database_code 7007461

loop_
_symmetry_equiv_pos_as_xyz
'x, y, z'
'-x, -y, z+1/2'
'-x+1/2, y+1/2, z+1/2'
'x+1/2, -y+1/2, z'

loop_
_atom_site_label
_atom_site_type_symbol
_atom_site_fract_x
_atom_site_fract_y
_atom_site_fract_z
_atom_site_U_iso_or_equiv
_atom_site_adp_type
_atom_site_occupancy
_atom_site_symmetry_multiplicity
_atom_site_calc_flag
_atom_site_refinement_flags
_atom_site_disorder_assembly
_atom_site_disorder_group
Si1 Si -0.48236(9) 0.7450(2) -0.18139(14) 0.0605(5) Uani 1 1 d . . .
S1 S -0.82089(10) 1.0974(2) -0.2259(2) 0.1157(10) Uani 1 1 d . . .
N1 N -0.7258(3) 0.8726(8) -0.2689(5) 0.097(2) Uani 1 1 d . A .
N11 N -0.5147(2) 0.6602(5) -0.3598(3) 0.0497(12) Uani 1 1 d . . .
N12 N -0.5704(2) 0.7519(7) -0.3714(4) 0.0646(13) Uani 1 1 d . A .
N21 N -0.5578(2) 0.4902(5) -0.2462(3) 0.0481(11) Uani 1 1 d . . .
N22 N -0.6187(2) 0.5492(5) -0.2127(3) 0.0484(11) Uani 1 1 d . A .
C1 C -0.5023(3) 0.5938(7) -0.2715(4) 0.0453(14) Uani 1 1 d . . .
H1 H -0.4601 0.5322 -0.2774 0.054 Uiso 1 1 calc R . .
C2 C -0.4542(6) 0.6409(11) -0.0779(6) 0.118(3) Uani 1 1 d . . .
H2A H -0.4172 0.5721 -0.0933 0.177 Uiso 1 1 calc R . .
H2B H -0.4928 0.5846 -0.0537 0.177 Uiso 1 1 calc R . .
H2C H -0.4379 0.7120 -0.0331 0.177 Uiso 1 1 calc R . .
C3 C -0.4094(3) 0.8553(7) -0.2324(5) 0.0748(19) Uani 1 1 d . . .
H3A H -0.3989 0.9410 -0.1944 0.112 Uiso 1 1 calc R . .
H3B H -0.4226 0.8901 -0.2918 0.112 Uiso 1 1 calc R . .
H3C H -0.3689 0.7916 -0.2372 0.112 Uiso 1 1 calc R . .
C4 C -0.5568(4) 0.8728(8) -0.1538(6) 0.097(3) Uani 1 1 d . . .
H4A H -0.5936 0.8147 -0.1264 0.145 Uiso 1 1 calc R . .
H4B H -0.5736 0.9195 -0.2086 0.145 Uiso 1 1 calc R . .
H4C H -0.5416 0.9500 -0.1121 0.145 Uiso 1 1 calc R . .
C5 C -0.7651(3) 0.9655(8) -0.2511(5) 0.0710(19) Uani 1 1 d . . .
C13 C -0.5627(4) 0.8091(9) -0.4547(6) 0.081(2) Uani 1 1 d . . .
C14 C -0.5030(4) 0.7584(10) -0.4936(5) 0.084(2) Uani 1 1 d . . .
H14 H -0.4864 0.7853 -0.5509 0.101 Uiso 1 1 calc R . .
C15 C -0.4718(3) 0.6627(8) -0.4352(5) 0.0652(17) Uani 1 1 d . . .
C16 C -0.4067(4) 0.5690(9) -0.4390(5) 0.091(2) Uani 1 1 d . . .
H16A H -0.3754 0.6011 -0.3918 0.136 Uiso 1 1 calc R . .
H16B H -0.3848 0.5818 -0.4972 0.136 Uiso 1 1 calc R . .
H16C H -0.4183 0.4639 -0.4303 0.136 Uiso 1 1 calc R . .
C17 C -0.6168(5) 0.9137(12) -0.4918(7) 0.132(4) Uani 1 1 d . . .
H17A H -0.6418 0.8637 -0.5398 0.198 Uiso 1 1 calc R . .
H17B H -0.5949 1.0035 -0.5152 0.198 Uiso 1 1 calc R . .
H17C H -0.6487 0.9412 -0.4442 0.198 Uiso 1 1 calc R . .
C23 C -0.6572(3) 0.4297(7) -0.1911(4) 0.0528(14) Uani 1 1 d . . .
C24 C -0.6229(3) 0.2964(7) -0.2111(5) 0.0650(19) Uani 1 1 d . . .
H24 H -0.6392 0.1981 -0.2018 0.078 Uiso 1 1 calc R . .
C25 C -0.5599(3) 0.3380(7) -0.2475(4) 0.0581(15) Uani 1 1 d . . .
C26 C -0.5001(4) 0.2441(8) -0.2814(6) 0.093(3) Uani 1 1 d . . .
H26A H -0.4921 0.2660 -0.3445 0.140 Uiso 1 1 calc R . .
H26B H -0.5109 0.1383 -0.2744 0.140 Uiso 1 1 calc R . .
H26C H -0.4590 0.2678 -0.2470 0.140 Uiso 1 1 calc R . .
C27 C -0.7293(3) 0.4532(9) -0.1526(5) 0.078(2) Uani 1 1 d . . .
H27A H -0.7272 0.4508 -0.0874 0.117 Uiso 1 1 calc R . .
H27B H -0.7596 0.3739 -0.1738 0.117 Uiso 1 1 calc R . .
H27C H -0.7470 0.5497 -0.1722 0.117 Uiso 1 1 calc R . .
Li1 Li -0.6635(6) 0.7087(13) -0.3028(8) 0.073(3) Uani 1 1 d . . .
O1 O -0.7180(5) 0.5642(13) -0.3816(7) 0.045(4) Uiso 0.456(18) 1 d PDU A 1
C31 C -0.6794(7) 0.4724(18) -0.4474(11) 0.073(5) Uiso 0.456(18) 1 d PDU A 1
H31A H -0.6393 0.4243 -0.4196 0.087 Uiso 0.456(18) 1 calc PR A 1
H31B H -0.6643 0.5328 -0.4989 0.087 Uiso 0.456(18) 1 calc PR A 1
C32 C -0.7342(11) 0.355(3) -0.476(2) 0.132(12) Uiso 0.456(18) 1 d PDU A 1
H32A H -0.7326 0.3366 -0.5406 0.176 Uiso 0.456(18) 1 calc PR A 1
H32B H -0.7272 0.2598 -0.4437 0.176 Uiso 0.456(18) 1 calc PR A 1
C33 C -0.8021(10) 0.427(3) -0.4487(18) 0.134(10) Uiso 0.456(18) 1 d PDU A 1
H33A H -0.8324 0.4358 -0.5012 0.161 Uiso 0.456(18) 1 calc PR A 1
H33B H -0.8254 0.3654 -0.4031 0.161 Uiso 0.456(18) 1 calc PR A 1
C34 C -0.7859(9) 0.577(2) -0.4121(16) 0.104(7) Uiso 0.456(18) 1 d PDU A 1
H34A H -0.7897 0.6537 -0.4589 0.125 Uiso 0.456(18) 1 calc PR A 1
H34B H -0.8171 0.6021 -0.3625 0.125 Uiso 0.456(18) 1 calc PR A 1
O1A O -0.7109(7) 0.5991(14) -0.3970(9) 0.087(5) Uiso 0.544(18) 1 d PDU A 2
C31A C -0.7089(14) 0.4272(19) -0.4055(17) 0.142(8) Uiso 0.544(18) 1 d PDU A 2
H31C H -0.6621 0.3944 -0.4212 0.170 Uiso 0.544(18) 1 calc PR A 2
H31D H -0.7215 0.3811 -0.3479 0.170 Uiso 0.544(18) 1 calc PR A 2
C32A C -0.7603(18) 0.377(3) -0.480(3) 0.143(13) Uiso 0.544(18) 1 d PDU A 2
H32C H -0.7361 0.3440 -0.5343 0.232 Uiso 0.544(18) 1 calc PR A 2
H32D H -0.7903 0.2955 -0.4585 0.232 Uiso 0.544(18) 1 calc PR A 2
C33A C -0.7996(10) 0.517(3) -0.4954(16) 0.139(8) Uiso 0.544(18) 1 d PDU A 2
H33C H -0.8018 0.5382 -0.5602 0.167 Uiso 0.544(18) 1 calc PR A 2
H33D H -0.8469 0.5053 -0.4731 0.167 Uiso 0.544(18) 1 calc PR A 2
C34A C -0.7666(11) 0.641(2) -0.4495(15) 0.132(8) Uiso 0.544(18) 1 d PDU A 2
H34C H -0.7511 0.7140 -0.4944 0.158 Uiso 0.544(18) 1 calc PR A 2
H34D H -0.8008 0.6907 -0.4111 0.158 Uiso 0.544(18) 1 calc PR A 2

loop_
_atom_site_aniso_label
_atom_site_aniso_U_11
_atom_site_aniso_U_22
_atom_site_aniso_U_33
_atom_site_aniso_U_23
_atom_site_aniso_U_13
_atom_site_aniso_U_12
Si1 0.0599(9) 0.0608(9) 0.0608(9) -0.0050(10) 0.0027(10) -0.0120(9)
S1 0.0659(11) 0.0869(13) 0.194(3) -0.0531(16) -0.0072(14) 0.0053(11)
N1 0.070(4) 0.101(5) 0.121(6) 0.003(4) 0.001(4) 0.032(4)
N11 0.045(3) 0.059(3) 0.045(3) 0.012(2) 0.002(2) 0.001(2)
N12 0.055(3) 0.068(3) 0.071(3) 0.017(3) 0.000(3) 0.001(3)
N21 0.045(2) 0.047(3) 0.053(3) -0.002(2) 0.005(2) -0.001(2)
N22 0.041(2) 0.054(3) 0.051(3) -0.004(2) 0.003(2) 0.001(2)
C1 0.036(3) 0.048(3) 0.052(3) -0.001(3) 0.001(2) 0.007(2)
C2 0.153(9) 0.120(7) 0.081(6) -0.003(5) -0.015(6) -0.019(7)
C3 0.061(4) 0.072(4) 0.092(5) -0.015(4) 0.005(4) -0.012(3)
C4 0.083(5) 0.073(5) 0.135(7) -0.033(5) 0.038(5) -0.009(4)
C5 0.051(4) 0.073(4) 0.089(5) -0.012(4) -0.001(4) -0.017(4)
C13 0.068(5) 0.090(5) 0.084(6) 0.029(4) 0.005(4) -0.008(4)
C14 0.089(5) 0.105(5) 0.057(4) 0.020(4) 0.009(4) -0.022(5)
C15 0.057(4) 0.080(5) 0.059(4) 0.001(4) 0.007(3) -0.017(4)
C16 0.080(5) 0.111(6) 0.081(5) 0.002(5) 0.035(4) 0.016(5)
C17 0.100(6) 0.179(10) 0.117(7) 0.088(7) -0.007(6) 0.025(7)
C23 0.040(3) 0.058(4) 0.061(4) 0.012(3) -0.009(3) -0.006(3)
C24 0.052(4) 0.057(4) 0.085(5) 0.011(3) -0.002(3) -0.018(3)
C25 0.056(4) 0.054(4) 0.065(4) -0.008(4) -0.006(3) 0.007(3)
C26 0.079(5) 0.058(4) 0.143(8) -0.005(5) 0.017(5) 0.003(4)
C27 0.048(3) 0.105(6) 0.080(5) 0.009(4) 0.010(3) 0.000(4)
Li1 0.061(6) 0.089(8) 0.069(6) 0.004(6) -0.002(6) 0.013(6)

loop_
_atom_type_symbol
_atom_type_description
_atom_type_scat_dispersion_real
_atom_type_scat_dispersion_imag
_atom_type_scat_source
Li Li -0.0003 0.0001 'International Tables Vol C Tables 4.2.6.8 and 6.1.1.4'
H H 0.0000 0.0000 'International Tables Vol C Tables 4.2.6.8 and 6.1.1.4'
C C 0.0033 0.0016 'International Tables Vol C Tables 4.2.6.8 and 6.1.1.4'
N N 0.0061 0.0033 'International Tables Vol C Tables 4.2.6.8 and 6.1.1.4'
S S 0.1246 0.1234 'International Tables Vol C Tables 4.2.6.8 and 6.1.1.4'
O O 0.0106 0.0060 'International Tables Vol C Tables 4.2.6.8 and 6.1.1.4'
Si Si 0.0817 0.0704 'International Tables Vol C Tables 4.2.6.8 and 6.1.1.4'

loop_
_geom_angle_atom_site_label_1
_geom_angle_atom_site_label_2
_geom_angle_atom_site_label_3
_geom_angle
_geom_angle_site_symmetry_1
_geom_angle_site_symmetry_3
_geom_angle_publ_flag
C2 Si1 C3 111.6(4) . . ?
C2 Si1 C4 110.1(5) . . ?
C3 Si1 C4 110.5(3) . . ?
C2 Si1 C1 106.3(4) . . ?
C3 Si1 C1 103.6(3) . . ?
C4 Si1 C1 114.6(3) . . ?
C5 N1 Li1 176.6(7) . . ?
N12 N11 C15 111.2(5) . . ?
N12 N11 C1 119.1(4) . . ?
C15 N11 C1 129.0(5) . . ?
C13 N12 N11 104.7(5) . . ?
C13 N12 Li1 127.5(5) . . ?
N11 N12 Li1 120.5(5) . . ?
C25 N21 N22 110.9(5) . . ?
C25 N21 C1 130.5(5) . . ?
N22 N21 C1 118.6(4) . . ?
C23 N22 N21 105.1(4) . . ?
C23 N22 Li1 116.8(5) . . ?
N21 N22 Li1 111.9(4) . . ?
N11 C1 N21 111.4(4) . . ?
N11 C1 Si1 111.9(4) . . ?
N21 C1 Si1 114.0(4) . . ?
N1 C5 S1 179.9(9) . . ?
N12 C13 C14 110.9(6) . . ?
N12 C13 C17 119.4(7) . . ?
C14 C13 C17 129.6(7) . . ?
C15 C14 C13 108.2(6) . . ?
C14 C15 N11 104.9(6) . . ?
C14 C15 C16 133.9(7) . . ?
N11 C15 C16 121.2(6) . . ?
N22 C23 C24 111.1(5) . . ?
N22 C23 C27 119.5(6) . . ?
C24 C23 C27 129.4(6) . . ?
C25 C24 C23 106.0(5) . . ?
N21 C25 C24 106.8(5) . . ?
N21 C25 C26 122.1(6) . . ?
C24 C25 C26 131.0(6) . . ?
O1A Li1 N1 105.6(6) . . ?
O1A Li1 O1 11.5(6) . . ?
N1 Li1 O1 107.4(6) . . ?
O1A Li1 N12 98.5(7) . . ?
N1 Li1 N12 121.1(6) . . ?
O1 Li1 N12 106.4(6) . . ?
O1A Li1 N22 108.1(7) . . ?
N1 Li1 N22 125.8(6) . . ?
O1 Li1 N22 98.7(6) . . ?
N12 Li1 N22 94.3(5) . . ?
C34 O1 C31 107.8(10) . . ?
C34 O1 Li1 128.8(9) . . ?
C31 O1 Li1 117.9(9) . . ?
O1 C31 C32 101.8(12) . . ?
C33 C32 C31 103.9(13) . . ?
C34 C33 C32 107.0(14) . . ?
O1 C34 C33 104.5(14) . . ?
C34A O1A C31A 103.9(11) . . ?
C34A O1A Li1 130.0(11) . . ?
C31A O1A Li1 123.3(11) . . ?
C32A C31A O1A 109.3(14) . . ?
C33A C32A C31A 101.4(15) . . ?
C34A C33A C32A 109.9(15) . . ?
O1A C34A C33A 114.1(14) . . ?

loop_
_geom_bond_atom_site_label_1
_geom_bond_atom_site_label_2
_geom_bond_distance
_geom_bond_site_symmetry_2
_geom_bond_publ_flag
Si1 C2 1.857(10) . ?
Si1 C3 1.862(7) . ?
Si1 C4 1.863(7) . ?
Si1 C1 1.917(6) . ?
S1 C5 1.622(8) . ?
N1 C5 1.143(8) . ?
N1 Li1 1.939(13) . ?
N11 N12 1.350(6) . ?
N11 C15 1.380(7) . ?
N11 C1 1.443(7) . ?
N12 C13 1.332(9) . ?
N12 Li1 2.086(12) . ?
N21 C25 1.340(7) . ?
N21 N22 1.371(6) . ?
N21 C1 1.450(7) . ?
N22 C23 1.324(6) . ?
N22 Li1 2.113(12) . ?
C13 C14 1.356(10) . ?
C13 C17 1.492(10) . ?
C14 C15 1.344(10) . ?
C15 C16 1.497(9) . ?
C23 C24 1.378(8) . ?
C23 C27 1.509(8) . ?
C24 C25 1.372(8) . ?
C25 C26 1.501(9) . ?
Li1 O1A 1.916(16) . ?
Li1 O1 2.012(15) . ?
O1 C34 1.381(15) . ?
O1 C31 1.462(14) . ?
C31 C32 1.530(15) . ?
C32 C33 1.500(17) . ?
C33 C34 1.457(16) . ?
O1A C34A 1.369(15) . ?
O1A C31A 1.520(16) . ?
C31A C32A 1.536(19) . ?
C32A C33A 1.47(2) . ?
C33A C34A 1.428(17) . ?
